data_7131098
loop_
_publ_author_name
'K&#xf6;stler, Benedikt'
'Bae, Hyunwoo'
'Gilmer, Jannik'
'Virovets, Alexander'
'Lerner, Hans-Wolfram'
'Albert, Philipp'
'Fantuzzi, Felipe'
'Wagner, Matthias'

_publ_section_title
;
 Dope it with germanium: selective access to functionalized
 Si<sub>5</sub>Ge heterocycles.
;
_journal_issue 6
_journal_name_full 'Chemical communications (Cambridge, England)'
_journal_page_first 716
_journal_page_last 719
_journal_paper_doi 10.1039/d2cc06060d
_journal_volume 59
_journal_year 2023
_chemical_formula_moiety 'C2 H6 Cl10 Ge Si5, 2(C16 H36 N), 2(Cl)'
_chemical_formula_sum 'C34 H78 Cl12 Ge N2 Si5'
_chemical_formula_weight 1153.42
_chemical_properties_physical Air-sensitive,Moisture-sensitive
_space_group_crystal_system triclinic
_space_group_IT_number 2
_space_group_name_Hall '-P 1'
_space_group_name_H-M_alt 'P -1'
_atom_sites_solution_hydrogens geom
_audit_creation_method SHELXL-2018/3
_audit_update_record
;
2022-11-03 deposited with the CCDC.	2022-12-13 downloaded from the CCDC.
;
_cell_angle_alpha 90.116(5)
_cell_angle_beta 108.521(6)
_cell_angle_gamma 111.813(5)
_cell_formula_units_Z 1
_cell_length_a 11.2040(6)
_cell_length_b 11.7302(6)
_cell_length_c 12.2936(8)
_cell_measurement_reflns_used 7014
_cell_measurement_temperature 173(2)
_cell_measurement_theta_max 26.3300
_cell_measurement_theta_min 4.4220
_cell_volume 1409.03(16)
_computing_cell_refinement 'CrysAlisPro 1.171.42.43a (Rigaku OD, 2022)'
_computing_data_collection 'X-Area (Stoe & Cie, 2001)'
_computing_data_reduction 'CrysAlisPro 1.171.42.43a (Rigaku OD, 2022)'
_computing_structure_refinement 'SHELXL-2018/3 (Sheldrick, 2018)'
_computing_structure_solution 'SHELXT (G. M. Sheldrick, 2015)'
_diffrn_ambient_temperature 173(2)
_diffrn_detector 'image plate'
_diffrn_detector_area_resol_mean 6.67
_diffrn_detector_type 'STOE image plate (34 cm diameter)'
_diffrn_measured_fraction_theta_full 0.994
_diffrn_measured_fraction_theta_max 0.993
_diffrn_measurement_device '2-circle goniometer'
_diffrn_measurement_device_type 'STOE IPDS II two-circle-diffractometer'
_diffrn_measurement_method \w
_diffrn_radiation_monochromator mirror
_diffrn_radiation_type MoK\a
_diffrn_radiation_wavelength 0.71073
_diffrn_reflns_av_R_equivalents 0.0346
_diffrn_reflns_av_unetI/netI 0.0387
_diffrn_reflns_Laue_measured_fraction_full 0.994
_diffrn_reflns_Laue_measured_fraction_max 0.993
_diffrn_reflns_limit_h_max 13
_diffrn_reflns_limit_h_min -13
_diffrn_reflns_limit_k_max 14
_diffrn_reflns_limit_k_min -14
_diffrn_reflns_limit_l_max 15
_diffrn_reflns_limit_l_min -14
_diffrn_reflns_number 14828
_diffrn_reflns_point_group_measured_fraction_full 0.994
_diffrn_reflns_point_group_measured_fraction_max 0.993
_diffrn_reflns_theta_full 25.242
_diffrn_reflns_theta_max 26.393
_diffrn_reflns_theta_min 4.032
_diffrn_source 'Genix 3D I\mS microfocus X-ray source'
_exptl_absorpt_coefficient_mu 1.245
_exptl_absorpt_correction_T_max 1.00000
_exptl_absorpt_correction_T_min 0.58513
_exptl_absorpt_correction_type multi-scan
_exptl_absorpt_process_details
;
CrysAlisPro 1.171.42.43a (Rigaku Oxford Diffraction, 2022)
Empirical absorption correction using spherical harmonics,
implemented in SCALE3 ABSPACK scaling algorithm.
;
_exptl_crystal_colour colourless
_exptl_crystal_density_diffrn 1.359
_exptl_crystal_description prism
_exptl_crystal_F_000 602
_exptl_crystal_size_max 0.390
_exptl_crystal_size_mid 0.230
_exptl_crystal_size_min 0.120
_refine_diff_density_max 0.414
_refine_diff_density_min -0.316
_refine_diff_density_rms 0.054
_refine_ls_extinction_method none
_refine_ls_goodness_of_fit_ref 1.066
_refine_ls_hydrogen_treatment constr
_refine_ls_matrix_type full
_refine_ls_number_parameters 249
_refine_ls_number_reflns 5733
_refine_ls_number_restraints 0
_refine_ls_restrained_S_all 1.066
_refine_ls_R_factor_all 0.0403
_refine_ls_R_factor_gt 0.0328
_refine_ls_shift/su_max 0.001
_refine_ls_shift/su_mean 0.000
_refine_ls_structure_factor_coef Fsqd
_refine_ls_weighting_details 'w=1/[\s^2^(Fo^2^)+(0.0388P)^2^+0.2981P] where P=(Fo^2^+2Fc^2^)/3'
_refine_ls_weighting_scheme calc
_refine_ls_wR_factor_gt 0.0816
_refine_ls_wR_factor_ref 0.0860
_reflns_Friedel_coverage 0.000
_reflns_number_gt 4998
_reflns_number_total 5733
_reflns_threshold_expression 'I > 2\s(I)'
_cod_data_source_file d2cc06060d3.cif
_cod_data_source_block wa3300
_cod_depositor_comments 'Adding full bibliography for 7131098--7131100.cif.'
_cod_original_cell_volume 1409.03(15)
_cod_database_code 7131098
_shelx_shelxl_version_number 2018/3
_shelx_space_group_comment
;
The symmetry employed for this shelxl refinement is uniquely defined
by the following loop, which should always be used as a source of
symmetry information in preference to the above space-group names.
They are only intended as comments.
;
_shelx_estimated_absorpt_t_min 0.642
_shelx_estimated_absorpt_t_max 0.865

loop_
_space_group_symop_operation_xyz
'x, y, z'
'-x, -y, -z'

loop_
_atom_site_label
_atom_site_type_symbol
_atom_site_fract_x
_atom_site_fract_y
_atom_site_fract_z
_atom_site_U_iso_or_equiv
_atom_site_adp_type
_atom_site_occupancy
_atom_site_site_symmetry_order
_atom_site_calc_flag
_atom_site_refinement_flags_posn
_atom_site_refinement_flags_adp
_atom_site_refinement_flags_occupancy
_atom_site_disorder_assembly
_atom_site_disorder_group
Cl1 Cl 0.08320(5) 0.59286(5) 0.89293(4) 0.03265(13) Uani 1 1 d . . . . .
Si1 Si 0.02729(3) 0.31278(3) 0.93084(3) 0.03123(10) Uani 0.5 1 d . . P A 1
Cl11 Cl 0.10532(10) 0.30838(9) 0.80855(8) 0.0424(2) Uani 0.5 1 d . . P A 1
Cl12 Cl -0.02457(10) 0.14802(8) 0.98715(10) 0.0456(2) Uani 0.5 1 d . . P A 1
Ge1 Ge 0.02729(3) 0.31278(3) 0.93084(3) 0.03123(10) Uani 0.5 1 d . . P A 2
C1 C 0.10532(10) 0.30838(9) 0.80855(8) 0.0424(2) Uani 0.5 1 d . . P A 2
H1A H 0.205422 0.347224 0.841563 0.064 Uiso 0.5 1 calc R U P A 2
H1B H 0.072417 0.353615 0.746967 0.064 Uiso 0.5 1 calc R U P A 2
H1C H 0.076882 0.222114 0.776412 0.064 Uiso 0.5 1 calc R U P A 2
C2 C -0.02457(10) 0.14802(8) 0.98715(10) 0.0456(2) Uani 0.5 1 d . . P A 2
H2A H -0.105303 0.087365 0.927494 0.068 Uiso 0.5 1 calc R U P A 2
H2B H -0.045530 0.154661 1.057882 0.068 Uiso 0.5 1 calc R U P A 2
H2C H 0.051630 0.121097 1.003731 0.068 Uiso 0.5 1 calc R U P A 2
Si2 Si 0.19257(5) 0.46756(5) 1.08573(5) 0.02678(13) Uani 1 1 d . . . . .
Cl21 Cl 0.37656(5) 0.52362(5) 1.05137(5) 0.03755(13) Uani 1 1 d . . . . .
Cl22 Cl 0.23660(6) 0.37762(6) 1.23226(5) 0.03998(14) Uani 1 1 d . . . . .
Si3 Si 0.17411(6) 0.64669(5) 1.14603(5) 0.02752(13) Uani 1 1 d . . . . .
Cl31 Cl 0.34034(6) 0.80182(5) 1.13877(5) 0.04367(15) Uani 1 1 d . . . . .
Cl32 Cl 0.21777(7) 0.65526(6) 1.32604(4) 0.04550(15) Uani 1 1 d . . . . .
N1 N 0.41600(17) 0.71873(17) 0.70800(14) 0.0300(4) Uani 1 1 d . . . . .
C111 C 0.4106(2) 0.6106(2) 0.63578(18) 0.0326(5) Uani 1 1 d . . . . .
H11A H 0.357983 0.610290 0.554001 0.039 Uiso 1 1 calc R U . . .
H11B H 0.505117 0.625608 0.640264 0.039 Uiso 1 1 calc R U . . .
C112 C 0.3485(2) 0.4829(2) 0.66823(18) 0.0353(5) Uani 1 1 d . . . . .
H11C H 0.250154 0.460987 0.654481 0.042 Uiso 1 1 calc R U . . .
H11D H 0.394526 0.482532 0.751505 0.042 Uiso 1 1 calc R U . . .
C113 C 0.3650(3) 0.3877(2) 0.5959(2) 0.0487(6) Uani 1 1 d . . . . .
H11E H 0.313063 0.384353 0.513221 0.058 Uiso 1 1 calc R U . . .
H11F H 0.462815 0.414508 0.604545 0.058 Uiso 1 1 calc R U . . .
C114 C 0.3153(4) 0.2595(3) 0.6310(3) 0.0672(9) Uani 1 1 d . . . . .
H11G H 0.329370 0.201985 0.583282 0.101 Uiso 1 1 calc R U . . .
H11H H 0.217585 0.231163 0.619734 0.101 Uiso 1 1 calc R U . . .
H11I H 0.366600 0.262226 0.712746 0.101 Uiso 1 1 calc R U . . .
C121 C 0.2740(2) 0.7025(2) 0.70695(18) 0.0349(5) Uani 1 1 d . . . . .
H12A H 0.240509 0.631113 0.747654 0.042 Uiso 1 1 calc R U . . .
H12B H 0.282248 0.777263 0.751249 0.042 Uiso 1 1 calc R U . . .
C122 C 0.1678(2) 0.6816(2) 0.58716(19) 0.0399(5) Uani 1 1 d . . . . .
H12C H 0.153996 0.603781 0.544022 0.048 Uiso 1 1 calc R U . . .
H12D H 0.202360 0.750526 0.544239 0.048 Uiso 1 1 calc R U . . .
C123 C 0.0300(2) 0.6738(2) 0.5929(2) 0.0410(5) Uani 1 1 d . . . . .
H12E H -0.037888 0.650967 0.513461 0.049 Uiso 1 1 calc R U . . .
H12F H -0.002257 0.606655 0.638305 0.049 Uiso 1 1 calc R U . . .
C124 C 0.0348(3) 0.7911(3) 0.6459(2) 0.0497(6) Uani 1 1 d . . . . .
H12G H -0.058626 0.784323 0.633100 0.075 Uiso 1 1 calc R U . . .
H12H H 0.080635 0.860803 0.610061 0.075 Uiso 1 1 calc R U . . .
H12I H 0.085530 0.804850 0.729269 0.075 Uiso 1 1 calc R U . . .
C131 C 0.5053(2) 0.7262(2) 0.83312(17) 0.0319(5) Uani 1 1 d . . . . .
H13A H 0.459192 0.650833 0.864112 0.038 Uiso 1 1 calc R U . . .
H13B H 0.592892 0.724546 0.832823 0.038 Uiso 1 1 calc R U . . .
C132 C 0.5374(2) 0.8382(2) 0.91551(19) 0.0371(5) Uani 1 1 d . . . . .
H13C H 0.454078 0.832041 0.931362 0.045 Uiso 1 1 calc R U . . .
H13D H 0.568691 0.914648 0.880167 0.045 Uiso 1 1 calc R U . . .
C133 C 0.6490(2) 0.8439(2) 1.0281(2) 0.0410(5) Uani 1 1 d . . . . .
H13E H 0.615995 0.767057 1.062419 0.049 Uiso 1 1 calc R U . . .
H13F H 0.730253 0.846779 1.010362 0.049 Uiso 1 1 calc R U . . .
C134 C 0.6914(3) 0.9542(2) 1.1162(2) 0.0469(6) Uani 1 1 d . . . . .
H13G H 0.724304 1.030760 1.082976 0.070 Uiso 1 1 calc R U . . .
H13H H 0.764670 0.953405 1.185395 0.070 Uiso 1 1 calc R U . . .
H13I H 0.612627 0.949890 1.137232 0.070 Uiso 1 1 calc R U . . .
C141 C 0.4759(2) 0.8360(2) 0.65711(19) 0.0344(5) Uani 1 1 d . . . . .
H14A H 0.464595 0.904568 0.694033 0.041 Uiso 1 1 calc R U . . .
H14B H 0.422506 0.823014 0.573437 0.041 Uiso 1 1 calc R U . . .
C142 C 0.6267(2) 0.8757(2) 0.6716(2) 0.0399(5) Uani 1 1 d . . . . .
H14C H 0.682627 0.898388 0.754935 0.048 Uiso 1 1 calc R U . . .
H14D H 0.641014 0.805505 0.640998 0.048 Uiso 1 1 calc R U . . .
C143 C 0.6727(3) 0.9856(2) 0.6078(2) 0.0423(5) Uani 1 1 d . . . . .
H14E H 0.617111 0.962480 0.524452 0.051 Uiso 1 1 calc R U . . .
H14F H 0.657250 1.055314 0.637932 0.051 Uiso 1 1 calc R U . . .
C144 C 0.8228(3) 1.0267(3) 0.6226(3) 0.0551(7) Uani 1 1 d . . . . .
H14G H 0.850288 1.099465 0.583047 0.083 Uiso 1 1 calc R U . . .
H14H H 0.837381 0.959273 0.588991 0.083 Uiso 1 1 calc R U . . .
H14I H 0.877822 1.048015 0.705167 0.083 Uiso 1 1 calc R U . . .

loop_
_atom_site_aniso_label
_atom_site_aniso_U_11
_atom_site_aniso_U_22
_atom_site_aniso_U_33
_atom_site_aniso_U_23
_atom_site_aniso_U_13
_atom_site_aniso_U_12
Cl1 0.0332(3) 0.0438(3) 0.0294(2) 0.0162(2) 0.0181(2) 0.0180(2)
Si1 0.02952(17) 0.03194(18) 0.03372(18) 0.00891(14) 0.01508(13) 0.01013(14)
Cl11 0.0428(5) 0.0461(5) 0.0462(5) -0.0013(4) 0.0273(4) 0.0157(4)
Cl12 0.0487(5) 0.0287(4) 0.0694(7) 0.0186(4) 0.0279(5) 0.0194(4)
Ge1 0.02952(17) 0.03194(18) 0.03372(18) 0.00891(14) 0.01508(13) 0.01013(14)
C1 0.0428(5) 0.0461(5) 0.0462(5) -0.0013(4) 0.0273(4) 0.0157(4)
C2 0.0487(5) 0.0287(4) 0.0694(7) 0.0186(4) 0.0279(5) 0.0194(4)
Si2 0.0251(3) 0.0326(3) 0.0274(3) 0.0101(2) 0.0115(2) 0.0144(2)
Cl21 0.0267(2) 0.0487(3) 0.0440(3) 0.0129(2) 0.0177(2) 0.0173(2)
Cl22 0.0407(3) 0.0544(3) 0.0372(3) 0.0234(3) 0.0160(2) 0.0299(3)
Si3 0.0282(3) 0.0294(3) 0.0245(3) 0.0054(2) 0.0100(2) 0.0100(2)
Cl31 0.0327(3) 0.0351(3) 0.0552(3) 0.0048(3) 0.0168(2) 0.0032(2)
Cl32 0.0582(4) 0.0522(4) 0.0228(2) 0.0027(2) 0.0089(2) 0.0223(3)
N1 0.0325(9) 0.0389(10) 0.0271(8) 0.0122(8) 0.0138(7) 0.0201(8)
C111 0.0347(11) 0.0420(12) 0.0268(10) 0.0089(9) 0.0127(9) 0.0193(10)
C112 0.0368(12) 0.0396(12) 0.0269(10) 0.0068(9) 0.0088(9) 0.0139(10)
C113 0.0575(16) 0.0448(14) 0.0434(13) 0.0017(11) 0.0181(12) 0.0190(12)
C114 0.098(3) 0.0441(16) 0.0587(18) 0.0018(14) 0.0268(17) 0.0275(17)
C121 0.0330(11) 0.0482(14) 0.0330(11) 0.0114(10) 0.0166(9) 0.0218(10)
C122 0.0386(12) 0.0539(15) 0.0321(11) 0.0071(10) 0.0128(9) 0.0228(11)
C123 0.0303(11) 0.0517(15) 0.0368(12) 0.0070(11) 0.0076(9) 0.0150(10)
C124 0.0446(14) 0.0513(16) 0.0567(16) 0.0088(13) 0.0188(12) 0.0214(12)
C131 0.0357(11) 0.0402(12) 0.0260(10) 0.0133(9) 0.0113(8) 0.0208(10)
C132 0.0435(13) 0.0417(13) 0.0323(11) 0.0090(10) 0.0147(10) 0.0222(11)
C133 0.0409(13) 0.0401(13) 0.0374(12) 0.0037(10) 0.0079(10) 0.0154(11)
C134 0.0447(14) 0.0430(14) 0.0429(13) 0.0016(11) 0.0141(11) 0.0070(11)
C141 0.0411(12) 0.0407(12) 0.0324(11) 0.0174(10) 0.0173(9) 0.0240(10)
C142 0.0396(12) 0.0407(13) 0.0412(12) 0.0179(11) 0.0160(10) 0.0160(10)
C143 0.0529(14) 0.0354(13) 0.0471(13) 0.0146(11) 0.0260(11) 0.0190(11)
C144 0.0501(15) 0.0459(15) 0.0587(16) 0.0133(13) 0.0205(13) 0.0059(12)

loop_
_atom_type_symbol
_atom_type_description
_atom_type_scat_dispersion_real
_atom_type_scat_dispersion_imag
_atom_type_scat_source
C C 0.0033 0.0016 'International Tables Vol C Tables 4.2.6.8 and 6.1.1.4'
H H 0.0000 0.0000 'International Tables Vol C Tables 4.2.6.8 and 6.1.1.4'
N N 0.0061 0.0033 'International Tables Vol C Tables 4.2.6.8 and 6.1.1.4'
Si Si 0.0817 0.0704 'International Tables Vol C Tables 4.2.6.8 and 6.1.1.4'
Cl Cl 0.1484 0.1585 'International Tables Vol C Tables 4.2.6.8 and 6.1.1.4'
Ge Ge 0.1547 1.8001 'International Tables Vol C Tables 4.2.6.8 and 6.1.1.4'

loop_
_geom_angle_atom_site_label_1
_geom_angle_atom_site_label_2
_geom_angle_atom_site_label_3
_geom_angle
_geom_angle_site_symmetry_1
_geom_angle_site_symmetry_3
_geom_angle_publ_flag
Si3 Cl1 Si2 46.486(18) . . ?
Si3 Cl1 Si2 82.25(2) . 2_567 ?
Si2 Cl1 Si2 98.136(19) . 2_567 ?
Si3 Cl1 Si3 99.13(2) . 2_567 ?
Si2 Cl1 Si3 80.34(2) . 2_567 ?
Si2 Cl1 Si3 44.939(17) 2_567 2_567 ?
Si3 Cl1 Si1 86.207(18) . . ?
Si2 Cl1 Si1 45.199(16) . . ?
Si2 Cl1 Si1 84.204(18) 2_567 . ?
Si3 Cl1 Si1 44.624(14) 2_567 . ?
Si3 Cl1 Ge1 86.207(18) . . ?
Si2 Cl1 Ge1 45.199(16) . . ?
Si2 Cl1 Ge1 84.204(18) 2_567 . ?
Si3 Cl1 Ge1 44.624(14) 2_567 . ?
Si3 Cl1 Si1 45.469(15) . 2_567 ?
Si2 Cl1 Si1 84.529(17) . 2_567 ?
Si2 Cl1 Si1 44.827(16) 2_567 2_567 ?
Si3 Cl1 Si1 83.448(17) 2_567 2_567 ?
Si1 Cl1 Si1 104.177(15) . 2_567 ?
Cl11 Si1 Cl12 109.40(5) . . ?
Cl11 Si1 Si2 109.13(4) . . ?
Cl12 Si1 Si2 109.76(4) . . ?
Cl11 Si1 Si3 109.78(4) . 2_567 ?
Cl12 Si1 Si3 107.96(3) . 2_567 ?
Si2 Si1 Si3 110.79(2) . 2_567 ?
Cl11 Si1 Cl1 85.77(3) . . ?
Cl12 Si1 Cl1 164.81(4) . . ?
Si2 Si1 Cl1 62.737(18) . . ?
Si3 Si1 Cl1 65.794(19) 2_567 . ?
Cl11 Si1 Cl1 161.56(3) . 2_567 ?
Cl12 Si1 Cl1 89.02(3) . 2_567 ?
Si2 Si1 Cl1 63.395(18) . 2_567 ?
Si3 Si1 Cl1 61.648(18) 2_567 2_567 ?
Cl1 Si1 Cl1 75.823(15) . 2_567 ?
C1 Ge1 C2 109.40(5) . . ?
C1 Ge1 Si2 109.13(4) . . ?
C2 Ge1 Si2 109.76(4) . . ?
C1 Ge1 Si3 109.78(4) . 2_567 ?
C2 Ge1 Si3 107.96(3) . 2_567 ?
Si2 Ge1 Si3 110.79(2) . 2_567 ?
C1 Ge1 Cl1 85.77(3) . . ?
C2 Ge1 Cl1 164.81(4) . . ?
Si2 Ge1 Cl1 62.737(18) . . ?
Si3 Ge1 Cl1 65.794(19) 2_567 . ?
Si2 Ge1 Cl1 63.395(18) . 2_567 ?
Si3 Ge1 Cl1 61.648(18) 2_567 2_567 ?
Cl1 Ge1 Cl1 75.823(15) . 2_567 ?
Ge1 C1 H1A 109.5 . . ?
Ge1 C1 H1B 109.5 . . ?
H1A C1 H1B 109.5 . . ?
Ge1 C1 H1C 109.5 . . ?
H1A C1 H1C 109.5 . . ?
H1B C1 H1C 109.5 . . ?
Ge1 C2 H2A 109.5 . . ?
Ge1 C2 H2B 109.5 . . ?
H2A C2 H2B 109.5 . . ?
Ge1 C2 H2C 109.5 . . ?
H2A C2 H2C 109.5 . . ?
H2B C2 H2C 109.5 . . ?
Cl21 Si2 Cl22 101.31(3) . . ?
Cl21 Si2 Si3 107.00(3) . . ?
Cl22 Si2 Si3 107.25(3) . . ?
Cl21 Si2 Ge1 105.95(3) . . ?
Cl22 Si2 Ge1 107.05(3) . . ?
Si3 Si2 Ge1 125.71(3) . . ?
Cl21 Si2 Si1 105.95(3) . . ?
Cl22 Si2 Si1 107.05(3) . . ?
Si3 Si2 Si1 125.71(3) . . ?
Cl21 Si2 Cl1 89.93(2) . . ?
Cl22 Si2 Cl1 168.39(3) . . ?
Si3 Si2 Cl1 66.11(2) . . ?
Ge1 Si2 Cl1 72.06(2) . . ?
Si1 Si2 Cl1 72.06(2) . . ?
Cl21 Si2 Cl1 171.80(3) . 2_567 ?
Cl22 Si2 Cl1 86.87(2) . 2_567 ?
Si3 Si2 Cl1 69.50(2) . 2_567 ?
Si1 Si2 Cl1 71.78(2) . 2_567 ?
Cl1 Si2 Cl1 81.864(19) . 2_567 ?
Cl31 Si3 Cl32 100.58(4) . . ?
Cl31 Si3 Si2 109.32(3) . . ?
Cl32 Si3 Si2 106.58(3) . . ?
Cl31 Si3 Si1 108.25(3) . 2_567 ?
Cl32 Si3 Si1 106.48(3) . 2_567 ?
Si2 Si3 Si1 123.25(3) . 2_567 ?
Cl31 Si3 Cl1 88.31(3) . . ?
Cl32 Si3 Cl1 170.69(3) . . ?
Si2 Si3 Cl1 67.40(2) . . ?
Si1 Si3 Cl1 72.88(2) 2_567 . ?
Cl31 Si3 Cl1 169.14(3) . 2_567 ?
Cl32 Si3 Cl1 90.18(3) . 2_567 ?
Si2 Si3 Cl1 65.56(2) . 2_567 ?
Si1 Si3 Cl1 69.582(19) 2_567 2_567 ?
Cl1 Si3 Cl1 80.87(2) . 2_567 ?
C111 N1 C141 107.74(15) . . ?
C111 N1 C121 111.63(17) . . ?
C141 N1 C121 109.48(15) . . ?
C111 N1 C131 108.82(15) . . ?
C141 N1 C131 111.10(17) . . ?
C121 N1 C131 108.09(15) . . ?
C112 C111 N1 116.82(17) . . ?
C112 C111 H11A 108.1 . . ?
N1 C111 H11A 108.1 . . ?
C112 C111 H11B 108.1 . . ?
N1 C111 H11B 108.1 . . ?
H11A C111 H11B 107.3 . . ?
C111 C112 C113 109.78(18) . . ?
C111 C112 H11C 109.7 . . ?
C113 C112 H11C 109.7 . . ?
C111 C112 H11D 109.7 . . ?
C113 C112 H11D 109.7 . . ?
H11C C112 H11D 108.2 . . ?
C114 C113 C112 112.4(2) . . ?
C114 C113 H11E 109.1 . . ?
C112 C113 H11E 109.1 . . ?
C114 C113 H11F 109.1 . . ?
C112 C113 H11F 109.1 . . ?
H11E C113 H11F 107.9 . . ?
C113 C114 H11G 109.5 . . ?
C113 C114 H11H 109.5 . . ?
H11G C114 H11H 109.5 . . ?
C113 C114 H11I 109.5 . . ?
H11G C114 H11I 109.5 . . ?
H11H C114 H11I 109.5 . . ?
C122 C121 N1 114.97(17) . . ?
C122 C121 H12A 108.5 . . ?
N1 C121 H12A 108.5 . . ?
C122 C121 H12B 108.5 . . ?
N1 C121 H12B 108.5 . . ?
H12A C121 H12B 107.5 . . ?
C121 C122 C123 112.07(18) . . ?
C121 C122 H12C 109.2 . . ?
C123 C122 H12C 109.2 . . ?
C121 C122 H12D 109.2 . . ?
C123 C122 H12D 109.2 . . ?
H12C C122 H12D 107.9 . . ?
C124 C123 C122 114.3(2) . . ?
C124 C123 H12E 108.7 . . ?
C122 C123 H12E 108.7 . . ?
C124 C123 H12F 108.7 . . ?
C122 C123 H12F 108.7 . . ?
H12E C123 H12F 107.6 . . ?
C123 C124 H12G 109.5 . . ?
C123 C124 H12H 109.5 . . ?
H12G C124 H12H 109.5 . . ?
C123 C124 H12I 109.5 . . ?
H12G C124 H12I 109.5 . . ?
H12H C124 H12I 109.5 . . ?
C132 C131 N1 116.46(17) . . ?
C132 C131 H13A 108.2 . . ?
N1 C131 H13A 108.2 . . ?
C132 C131 H13B 108.2 . . ?
N1 C131 H13B 108.2 . . ?
H13A C131 H13B 107.3 . . ?
C131 C132 C133 109.09(18) . . ?
C131 C132 H13C 109.9 . . ?
C133 C132 H13C 109.9 . . ?
C131 C132 H13D 109.9 . . ?
C133 C132 H13D 109.9 . . ?
H13C C132 H13D 108.3 . . ?
C134 C133 C132 113.6(2) . . ?
C134 C133 H13E 108.8 . . ?
C132 C133 H13E 108.8 . . ?
C134 C133 H13F 108.8 . . ?
C132 C133 H13F 108.8 . . ?
H13E C133 H13F 107.7 . . ?
C133 C134 H13G 109.5 . . ?
C133 C134 H13H 109.5 . . ?
H13G C134 H13H 109.5 . . ?
C133 C134 H13I 109.5 . . ?
H13G C134 H13I 109.5 . . ?
H13H C134 H13I 109.5 . . ?
N1 C141 C142 114.99(16) . . ?
N1 C141 H14A 108.5 . . ?
C142 C141 H14A 108.5 . . ?
N1 C141 H14B 108.5 . . ?
C142 C141 H14B 108.5 . . ?
H14A C141 H14B 107.5 . . ?
C143 C142 C141 110.82(18) . . ?
C143 C142 H14C 109.5 . . ?
C141 C142 H14C 109.5 . . ?
C143 C142 H14D 109.5 . . ?
C141 C142 H14D 109.5 . . ?
H14C C142 H14D 108.1 . . ?
C144 C143 C142 111.3(2) . . ?
C144 C143 H14E 109.4 . . ?
C142 C143 H14E 109.4 . . ?
C144 C143 H14F 109.4 . . ?
C142 C143 H14F 109.4 . . ?
H14E C143 H14F 108.0 . . ?
C143 C144 H14G 109.5 . . ?
C143 C144 H14H 109.5 . . ?
H14G C144 H14H 109.5 . . ?
C143 C144 H14I 109.5 . . ?
H14G C144 H14I 109.5 . . ?
H14H C144 H14I 109.5 . . ?

loop_
_geom_bond_atom_site_label_1
_geom_bond_atom_site_label_2
_geom_bond_distance
_geom_bond_site_symmetry_2
_geom_bond_publ_flag
Cl1 Si3 2.9356(8) . ?
Cl1 Si2 2.9642(7) . ?
Cl1 Si2 3.0010(7) 2_567 ?
Cl1 Si3 3.0877(8) 2_567 ?
Cl1 Si1 3.1726(6) . ?
Cl1 Ge1 3.1726(6) . ?
Cl1 Si1 3.1880(6) 2_567 ?
Si1 Cl11 1.9737(9) . ?
Si1 Cl12 1.9946(9) . ?
Si1 Si2 2.3661(7) . ?
Si1 Si3 2.3780(7) 2_567 ?
Ge1 C1 1.9737(9) . ?
Ge1 C2 1.9946(9) . ?
Ge1 Si2 2.3661(7) . ?
Ge1 Si3 2.3780(7) 2_567 ?
C1 H1A 0.9800 . ?
C1 H1B 0.9800 . ?
C1 H1C 0.9800 . ?
C2 H2A 0.9800 . ?
C2 H2B 0.9800 . ?
C2 H2C 0.9800 . ?
Si2 Cl21 2.0994(7) . ?
Si2 Cl22 2.1051(7) . ?
Si2 Si3 2.3284(8) . ?
Si3 Cl31 2.0918(8) . ?
Si3 Cl32 2.1028(8) . ?
N1 C111 1.518(3) . ?
N1 C141 1.523(3) . ?
N1 C121 1.526(3) . ?
N1 C131 1.527(2) . ?
C111 C112 1.514(3) . ?
C111 H11A 0.9900 . ?
C111 H11B 0.9900 . ?
C112 C113 1.525(3) . ?
C112 H11C 0.9900 . ?
C112 H11D 0.9900 . ?
C113 C114 1.515(4) . ?
C113 H11E 0.9900 . ?
C113 H11F 0.9900 . ?
C114 H11G 0.9800 . ?
C114 H11H 0.9800 . ?
C114 H11I 0.9800 . ?
C121 C122 1.521(3) . ?
C121 H12A 0.9900 . ?
C121 H12B 0.9900 . ?
C122 C123 1.537(3) . ?
C122 H12C 0.9900 . ?
C122 H12D 0.9900 . ?
C123 C124 1.496(4) . ?
C123 H12E 0.9900 . ?
C123 H12F 0.9900 . ?
C124 H12G 0.9800 . ?
C124 H12H 0.9800 . ?
C124 H12I 0.9800 . ?
C131 C132 1.515(3) . ?
C131 H13A 0.9900 . ?
C131 H13B 0.9900 . ?
C132 C133 1.524(3) . ?
C132 H13C 0.9900 . ?
C132 H13D 0.9900 . ?
C133 C134 1.511(4) . ?
C133 H13E 0.9900 . ?
C133 H13F 0.9900 . ?
C134 H13G 0.9800 . ?
C134 H13H 0.9800 . ?
C134 H13I 0.9800 . ?
C141 C142 1.525(3) . ?
C141 H14A 0.9900 . ?
C141 H14B 0.9900 . ?
C142 C143 1.520(3) . ?
C142 H14C 0.9900 . ?
C142 H14D 0.9900 . ?
C143 C144 1.516(4) . ?
C143 H14E 0.9900 . ?
C143 H14F 0.9900 . ?
C144 H14G 0.9800 . ?
C144 H14H 0.9800 . ?
C144 H14I 0.9800 . ?

loop_
_geom_hbond_atom_site_label_D
_geom_hbond_atom_site_label_H
_geom_hbond_atom_site_label_A
_geom_hbond_distance_DH
_geom_hbond_distance_HA
_geom_hbond_distance_DA
_geom_hbond_angle_DHA
_geom_hbond_site_symmetry_A
_geom_hbond_publ_flag
C111 H11A Cl32 0.99 2.90 3.881(2) 170.0 1_554 yes
C111 H11B Cl22 0.99 2.83 3.714(2) 148.5 2_667 yes
C112 H11D Cl21 0.99 2.94 3.848(2) 152.9 2_667 yes
C121 H12A Cl1 0.99 2.81 3.539(2) 130.7 . yes
C122 H12D Cl32 0.99 2.98 3.461(2) 110.8 1_554 yes
C131 H13A Cl21 0.99 2.95 3.855(2) 151.9 . yes
C131 H13B Cl22 0.99 2.90 3.819(2) 155.2 2_667 yes

loop_
_geom_torsion_atom_site_label_1
_geom_torsion_atom_site_label_2
_geom_torsion_atom_site_label_3
_geom_torsion_atom_site_label_4
_geom_torsion
_geom_torsion_site_symmetry_1
_geom_torsion_site_symmetry_2
_geom_torsion_site_symmetry_3
_geom_torsion_site_symmetry_4
_geom_torsion_publ_flag
C141 N1 C111 C112 -177.57(18) . . . . ?
C121 N1 C111 C112 -57.3(2) . . . . ?
C131 N1 C111 C112 61.9(2) . . . . ?
N1 C111 C112 C113 -174.01(18) . . . . ?
C111 C112 C113 C114 175.3(2) . . . . ?
C111 N1 C121 C122 -55.0(2) . . . . ?
C141 N1 C121 C122 64.2(2) . . . . ?
C131 N1 C121 C122 -174.68(19) . . . . ?
N1 C121 C122 C123 -176.6(2) . . . . ?
C121 C122 C123 C124 64.7(3) . . . . ?
C111 N1 C131 C132 172.61(18) . . . . ?
C141 N1 C131 C132 54.1(2) . . . . ?
C121 N1 C131 C132 -66.0(2) . . . . ?
N1 C131 C132 C133 -168.67(18) . . . . ?
C131 C132 C133 C134 178.8(2) . . . . ?
C111 N1 C141 C142 -68.4(2) . . . . ?
C121 N1 C141 C142 170.0(2) . . . . ?
C131 N1 C141 C142 50.7(2) . . . . ?
N1 C141 C142 C143 174.4(2) . . . . ?
C141 C142 C143 C144 179.4(2) . . . . ?
